data_7046927
loop_
_publ_author_name
'Hutchison, Danielle C.'
'Stern, Rebecca D.'
'Olsen, Morgan R.'
'Zakharov, Lev N.'
'Persson, Kristin A.'
'Nyman, May'

_publ_section_title
;
 Alkyltin clusters: the less symmetric Keggin isomers.
;
_journal_issue 29
_journal_name_full 'Dalton transactions (Cambridge, England : 2003)'
_journal_page_first 9804
_journal_page_last 9813
_journal_paper_doi 10.1039/c8dt01950a
_journal_volume 47
_journal_year 2018
_chemical_formula_sum 'C64 H159 Na O29 Sn13'
_chemical_formula_weight 2958.86
_space_group_crystal_system monoclinic
_space_group_IT_number 14
_space_group_name_Hall '-P 2yn'
_space_group_name_H-M_alt 'P 1 21/n 1'
_symmetry_space_group_name_Hall '-P 2yn'
_symmetry_space_group_name_H-M 'P 1 21/n 1'
_atom_sites_solution_hydrogens geom
_audit_creation_method SHELXL-2014/7
_audit_update_record
;
2018-04-18 deposited with the CCDC.
2018-07-02 downloaded from the CCDC.
;
_cell_angle_alpha 90
_cell_angle_beta 113.8910(17)
_cell_angle_gamma 90
_cell_formula_units_Z 4
_cell_length_a 24.0683(8)
_cell_length_b 18.8014(6)
_cell_length_c 24.5975(7)
_cell_measurement_reflns_used 9947
_cell_measurement_temperature 150(2)
_cell_measurement_theta_max 53.57
_cell_measurement_theta_min 3.06
_cell_volume 10177.1(6)
_computing_cell_refinement 'Bruker SAINT'
_computing_data_collection 'Bruker APEX2'
_computing_data_reduction 'Bruker SAINT'
_computing_molecular_graphics 'Bruker SHELXTL'
_computing_publication_material 'Bruker SHELXTL'
_computing_structure_refinement 'SHELXL-2014/7 (Sheldrick, 2014)'
_computing_structure_solution 'SHELXS-97 (Sheldrick 2008)'
_diffrn_ambient_temperature 150(2)
_diffrn_measured_fraction_theta_full 0.986
_diffrn_measured_fraction_theta_max 0.986
_diffrn_measurement_device_type 'Bruker Apex II CCD'
_diffrn_measurement_method '\f nad \w scans'
_diffrn_radiation_type CuK\a
_diffrn_radiation_wavelength 1.54178
_diffrn_reflns_av_R_equivalents 0.0859
_diffrn_reflns_av_unetI/netI 0.0614
_diffrn_reflns_Laue_measured_fraction_full 0.986
_diffrn_reflns_Laue_measured_fraction_max 0.986
_diffrn_reflns_limit_h_max 25
_diffrn_reflns_limit_h_min -24
_diffrn_reflns_limit_k_max 19
_diffrn_reflns_limit_k_min -18
_diffrn_reflns_limit_l_max 25
_diffrn_reflns_limit_l_min -25
_diffrn_reflns_number 74384
_diffrn_reflns_point_group_measured_fraction_full 0.986
_diffrn_reflns_point_group_measured_fraction_max 0.986
_diffrn_reflns_theta_full 54.039
_diffrn_reflns_theta_max 54.039
_diffrn_reflns_theta_min 2.167
_diffrn_source 'Incoatec I\mS'
_exptl_absorpt_coefficient_mu 25.454
_exptl_absorpt_correction_T_max 0.7507
_exptl_absorpt_correction_T_min 0.4912
_exptl_absorpt_correction_type multi-scan
_exptl_absorpt_process_details SADABS
_exptl_crystal_colour colorless
_exptl_crystal_density_diffrn 1.931
_exptl_crystal_description cut-block
_exptl_crystal_F_000 5744
_exptl_crystal_size_max 0.140
_exptl_crystal_size_mid 0.120
_exptl_crystal_size_min 0.090
_refine_diff_density_max 2.033
_refine_diff_density_min -1.744
_refine_diff_density_rms 0.189
_refine_ls_extinction_method none
_refine_ls_goodness_of_fit_ref 1.059
_refine_ls_hydrogen_treatment constr
_refine_ls_matrix_type full
_refine_ls_number_parameters 952
_refine_ls_number_reflns 12160
_refine_ls_number_restraints 1548
_refine_ls_restrained_S_all 1.046
_refine_ls_R_factor_all 0.1315
_refine_ls_R_factor_gt 0.0857
_refine_ls_shift/su_max 0.005
_refine_ls_shift/su_mean 0.000
_refine_ls_structure_factor_coef Fsqd
_refine_ls_weighting_details 'w=1/[\s^2^(Fo^2^)+(0.0938P)^2^+309.6281P] where P=(Fo^2^+2Fc^2^)/3'
_refine_ls_weighting_scheme calc
_refine_ls_wR_factor_gt 0.2133
_refine_ls_wR_factor_ref 0.2601
_reflns_Friedel_coverage 0.000
_reflns_number_gt 8057
_reflns_number_total 12160
_reflns_threshold_expression 'I > 2\s(I)'
_cod_data_source_file c8dt01950a2.cif
_cod_data_source_block cu_mayr220_0m
_cod_depositor_comments 'Adding full bibliography for 7046925--7046927.cif.'
_cod_database_code 7046927
_shelx_shelxl_version_number 2014/7
_shelx_space_group_comment
;
The symmetry employed for this shelxl refinement is uniquely defined
by the following loop, which should always be used as a source of
symmetry information in preference to the above space-group names.
They are only intended as comments.
;
_shelx_estimated_absorpt_t_min 0.125
_shelx_estimated_absorpt_t_max 0.208

loop_
_space_group_symop_operation_xyz
'x, y, z'
'-x+1/2, y+1/2, -z+1/2'
'-x, -y, -z'
'x-1/2, -y-1/2, z-1/2'

loop_
_atom_site_label
_atom_site_type_symbol
_atom_site_fract_x
_atom_site_fract_y
_atom_site_fract_z
_atom_site_U_iso_or_equiv
_atom_site_adp_type
_atom_site_occupancy
_atom_site_site_symmetry_order
_atom_site_calc_flag
_atom_site_refinement_flags_posn
_atom_site_refinement_flags_adp
_atom_site_refinement_flags_occupancy
_atom_site_disorder_assembly
_atom_site_disorder_group
Sn1 Sn 0.13204(7) 0.22560(8) 0.87594(6) 0.0687(4) Uani 1 1 d . U . . .
Sn2 Sn 0.19237(9) 0.29023(9) 0.78453(8) 0.0923(6) Uani 1 1 d . U . . .
Sn3 Sn 0.06411(9) 0.19322(10) 0.72839(7) 0.0920(6) Uani 1 1 d . U . . .
Sn4 Sn 0.18293(13) 0.48866(10) 0.82407(11) 0.1247(9) Uani 1 1 d . U . . .
Sn5 Sn 0.05024(16) 0.55997(12) 0.72976(12) 0.1583(13) Uani 1 1 d . U . . .
Sn6 Sn 0.12702(15) 0.44483(12) 0.68004(10) 0.1433(11) Uani 1 1 d . U . . .
Sn7 Sn 0.05085(11) 0.50605(9) 0.87664(8) 0.1023(7) Uani 1 1 d . U . . .
Sn8 Sn 0.06079(9) 0.33761(9) 0.92403(6) 0.0791(5) Uani 1 1 d . U . . .
Sn9 Sn -0.06997(10) 0.39783(11) 0.82026(7) 0.0969(6) Uani 1 1 d . U . . .
Sn10 Sn -0.09413(14) 0.44607(16) 0.65818(8) 0.1582(13) Uani 1 1 d . U . . .
Sn11 Sn -0.09106(10) 0.27360(14) 0.68881(7) 0.1251(9) Uani 1 1 d . U . . .
Sn12 Sn -0.01705(14) 0.33351(16) 0.60815(8) 0.1573(13) Uani 1 1 d . U . . .
Sn13 Sn -0.03397(8) 0.20715(10) 0.81733(7) 0.0913(6) Uani 1 1 d . U . . .
Na1 Na 0.0495(5) 0.3737(5) 0.7681(4) 0.090(2) Uani 1 1 d . U . . .
O1 O 0.1083(8) 0.2710(8) 0.7922(6) 0.082(3) Uani 1 1 d . U . . .
O2 O 0.1037(11) 0.4667(9) 0.7520(8) 0.121(3) Uani 1 1 d . U . . .
O3 O 0.0241(8) 0.4012(8) 0.8471(6) 0.086(3) Uani 1 1 d . U . . .
O4 O -0.0410(10) 0.3533(11) 0.6803(7) 0.121(3) Uani 1 1 d . U . . .
O5 O 0.0956(7) 0.1387(8) 0.8118(6) 0.078(3) Uani 1 1 d . U . . .
O6 O 0.2145(7) 0.2299(8) 0.8648(7) 0.084(4) Uani 1 1 d . U . . .
O7 O 0.1566(8) 0.1944(8) 0.7353(7) 0.093(3) Uani 1 1 d . U . . .
O8 O 0.1385(14) 0.5864(12) 0.7982(11) 0.159(5) Uani 1 1 d . U . . .
O9 O 0.0978(13) 0.5538(11) 0.6711(10) 0.160(5) Uani 1 1 d . U . . .
O10 O 0.2101(13) 0.4792(11) 0.7536(10) 0.145(4) Uani 1 1 d . U . . .
O11 O 0.0793(8) 0.4431(8) 0.9565(7) 0.092(4) Uani 1 1 d . U . . .
O12 O -0.0346(8) 0.3451(9) 0.9038(6) 0.092(4) Uani 1 1 d . U . . .
O13 O -0.0407(9) 0.4986(9) 0.8680(7) 0.100(4) Uani 1 1 d . U . . .
O14 O -0.1542(11) 0.3535(13) 0.6568(8) 0.147(4) Uani 1 1 d . U . . .
O15 O -0.0910(12) 0.4077(14) 0.5766(8) 0.167(5) Uani 1 1 d . U . . .
O16 O -0.0806(12) 0.2497(14) 0.6105(8) 0.152(5) Uani 1 1 d . U . . .
O17 O 0.0441(7) 0.2425(8) 0.8719(6) 0.073(3) Uani 1 1 d . U . . .
O18 O 0.1423(7) 0.3240(8) 0.9133(6) 0.078(3) Uani 1 1 d . U . . .
O19 O 0.2002(9) 0.3787(9) 0.8390(8) 0.101(4) Uani 1 1 d . U . . .
O20 O 0.1443(10) 0.3435(9) 0.7087(8) 0.113(4) Uani 1 1 d . U . . .
O21 O -0.0145(8) 0.2132(9) 0.7386(6) 0.095(4) Uani 1 1 d . U . . .
O22 O 0.0519(10) 0.2714(10) 0.6647(7) 0.113(4) Uani 1 1 d . U . . .
O23 O 0.1368(9) 0.4762(9) 0.8801(8) 0.108(4) Uani 1 1 d . U . . .
O24 O 0.0158(10) 0.5336(9) 0.7897(8) 0.120(4) Uani 1 1 d . U . . .
O25 O -0.0241(13) 0.5022(12) 0.6622(8) 0.150(4) Uani 1 1 d . U . . .
O26 O 0.0389(13) 0.4248(13) 0.6284(9) 0.158(4) Uani 1 1 d . U . . .
O27 O -0.0729(10) 0.4578(11) 0.7470(7) 0.121(5) Uani 1 1 d . U . . .
O28 O -0.0745(8) 0.2997(10) 0.7775(7) 0.097(4) Uani 1 1 d . U . . .
O29 O -0.0762(9) 0.2222(10) 0.8746(8) 0.107(5) Uani 1 1 d . U . . .
C1 C 0.1643(10) 0.1533(12) 0.9488(10) 0.078(5) Uani 1 1 d D U . . .
H1A H 0.1955 0.1223 0.9444 0.094 Uiso 1 1 calc R U . . .
H1B H 0.1844 0.1809 0.9860 0.094 Uiso 1 1 calc R U . . .
C2 C 0.1156(10) 0.1062(12) 0.9552(10) 0.089(7) Uani 1 1 d D U . . .
H2A H 0.0858 0.1369 0.9624 0.107 Uiso 1 1 calc R U . . .
H2B H 0.0936 0.0808 0.9172 0.107 Uiso 1 1 calc R U . . .
C3 C 0.1400(14) 0.0515(18) 1.0052(15) 0.161(16) Uani 1 1 d D U . . .
H3A H 0.1608 0.0760 1.0438 0.193 Uiso 1 1 calc R U . . .
H3B H 0.1699 0.0202 0.9988 0.193 Uiso 1 1 calc R U . . .
C4 C 0.0872(17) 0.007(3) 1.006(2) 0.23(3) Uani 1 1 d D U . . .
H4A H 0.1027 -0.0281 1.0383 0.345 Uiso 1 1 calc R U . . .
H4B H 0.0580 0.0384 1.0130 0.345 Uiso 1 1 calc R U . . .
H4C H 0.0670 -0.0174 0.9680 0.345 Uiso 1 1 calc R U . . .
C5 C 0.2839(15) 0.2906(16) 0.7926(16) 0.128(7) Uani 1 1 d D U . . .
H5A H 0.3092 0.2972 0.8355 0.154 Uiso 1 1 calc R U . . .
H5B H 0.2918 0.2416 0.7829 0.154 Uiso 1 1 calc R U . . .
C6 C 0.3110(19) 0.338(3) 0.761(3) 0.30(3) Uani 1 1 d D U . . .
H6A H 0.2966 0.3870 0.7632 0.356 Uiso 1 1 calc R U . . .
H6B H 0.2932 0.3242 0.7188 0.356 Uiso 1 1 calc R U . . .
C7 C 0.3795(18) 0.342(2) 0.780(2) 0.214(18) Uani 1 1 d D U . . .
H7A H 0.3976 0.3727 0.8162 0.256 Uiso 1 1 calc R U . . .
H7B H 0.3975 0.2943 0.7903 0.256 Uiso 1 1 calc R U . . .
C8 C 0.393(3) 0.374(4) 0.730(3) 0.32(4) Uani 1 1 d D U . . .
H8A H 0.4372 0.3763 0.7427 0.479 Uiso 1 1 calc R U . . .
H8B H 0.3754 0.3431 0.6952 0.479 Uiso 1 1 calc R U . . .
H8C H 0.3755 0.4213 0.7210 0.479 Uiso 1 1 calc R U . . .
C9 C 0.0358(14) 0.1022(15) 0.6692(12) 0.115(7) Uani 1 1 d D U . . .
H9A H 0.0207 0.1193 0.6276 0.138 Uiso 1 1 calc R U . . .
H9B H 0.0716 0.0717 0.6765 0.138 Uiso 1 1 calc R U . . .
C10 C -0.0132(14) 0.0575(14) 0.6763(12) 0.119(8) Uani 1 1 d D U . . .
H10A H -0.0487 0.0878 0.6710 0.142 Uiso 1 1 calc R U . . .
H10B H 0.0024 0.0369 0.7168 0.142 Uiso 1 1 calc R U . . .
C11 C -0.0325(19) -0.002(2) 0.6303(17) 0.173(14) Uani 1 1 d D U . . .
H11A H -0.0430 0.0175 0.5900 0.208 Uiso 1 1 calc R U . . .
H11B H 0.0007 -0.0370 0.6391 0.208 Uiso 1 1 calc R U . . .
C12 C -0.088(2) -0.036(2) 0.634(2) 0.184(15) Uani 1 1 d D U . . .
H12A H -0.1020 -0.0753 0.6056 0.276 Uiso 1 1 calc R U . . .
H12B H -0.0764 -0.0552 0.6747 0.276 Uiso 1 1 calc R U . . .
H12C H -0.1198 -0.0009 0.6258 0.276 Uiso 1 1 calc R U . . .
C13 C 0.2688(18) 0.527(2) 0.8894(17) 0.159(8) Uani 1 1 d D U . . .
H13A H 0.2797 0.5699 0.8726 0.191 Uiso 1 1 calc R U . . .
H13B H 0.2618 0.5424 0.9245 0.191 Uiso 1 1 calc R U . . .
C14 C 0.324(2) 0.479(3) 0.912(2) 0.214(17) Uani 1 1 d D U . . .
H14A H 0.3270 0.4593 0.8755 0.257 Uiso 1 1 calc R U . . .
H14B H 0.3130 0.4382 0.9309 0.257 Uiso 1 1 calc R U . . .
C15 C 0.390(2) 0.497(3) 0.954(2) 0.25(2) Uani 1 1 d D U . . .
H15A H 0.4046 0.5373 0.9367 0.298 Uiso 1 1 calc R U . . .
H15B H 0.3913 0.5126 0.9926 0.298 Uiso 1 1 calc R U . . .
C16 C 0.434(3) 0.435(4) 0.964(3) 0.30(3) Uani 1 1 d D U . . .
H16A H 0.4748 0.4489 0.9904 0.447 Uiso 1 1 calc R U . . .
H16B H 0.4203 0.3949 0.9813 0.447 Uiso 1 1 calc R U . . .
H16C H 0.4336 0.4196 0.9254 0.447 Uiso 1 1 calc R U . . .
C17 C 0.017(2) 0.6682(18) 0.7055(18) 0.180(9) Uani 1 1 d D U . . .
H17A H 0.0521 0.7009 0.7178 0.215 Uiso 1 1 calc R U . . .
H17B H -0.0045 0.6711 0.6617 0.215 Uiso 1 1 calc R U . . .
C18 C -0.025(2) 0.6936(17) 0.733(2) 0.19(2) Uani 1 1 d D U . . .
H18A H -0.0044 0.6934 0.7764 0.227 Uiso 1 1 calc R U . . .
H18B H -0.0611 0.6616 0.7209 0.227 Uiso 1 1 calc R U . . .
C19 C -0.046(3) 0.768(2) 0.710(3) 0.27(3) Uani 1 1 d D U . . .
H19A H -0.0119 0.8023 0.7279 0.323 Uiso 1 1 calc R U . . .
H19B H -0.0611 0.7704 0.6666 0.323 Uiso 1 1 calc R U . . .
C20 C -0.096(3) 0.785(3) 0.730(4) 0.38(5) Uani 1 1 d D U . . .
H20A H -0.1109 0.8332 0.7169 0.574 Uiso 1 1 calc R U . . .
H20B H -0.1287 0.7508 0.7125 0.574 Uiso 1 1 calc R U . . .
H20C H -0.0798 0.7825 0.7734 0.574 Uiso 1 1 calc R U . . .
C21 C 0.161(2) 0.4496(17) 0.6135(15) 0.159(9) Uani 1 1 d D U . . .
H21A H 0.1264 0.4594 0.5750 0.191 Uiso 1 1 calc R U . . .
H21B H 0.1890 0.4905 0.6222 0.191 Uiso 1 1 calc R U . . .
C22 C 0.194(3) 0.384(2) 0.606(2) 0.25(2) Uani 1 1 d D U . . .
H22A H 0.1649 0.3439 0.5936 0.297 Uiso 1 1 calc R U . . .
H22B H 0.2267 0.3722 0.6446 0.297 Uiso 1 1 calc R U . . .
C23 C 0.220(3) 0.394(3) 0.560(2) 0.26(3) Uani 1 1 d D U . . .
H23A H 0.1964 0.3665 0.5241 0.313 Uiso 1 1 calc R U . . .
H23B H 0.2173 0.4452 0.5486 0.313 Uiso 1 1 calc R U . . .
C24 C 0.286(3) 0.372(6) 0.583(3) 0.51(8) Uani 1 1 d D U . . .
H24A H 0.3010 0.3793 0.5519 0.770 Uiso 1 1 calc R U . . .
H24B H 0.3100 0.4001 0.6180 0.770 Uiso 1 1 calc R U . . .
H24C H 0.2892 0.3213 0.5936 0.770 Uiso 1 1 calc R U . . .
C25 C 0.0751(17) 0.6053(17) 0.9223(15) 0.134(8) Uani 1 1 d D U . . .
H25A H 0.0655 0.6445 0.8930 0.161 Uiso 1 1 calc R U . . .
H25B H 0.0511 0.6127 0.9463 0.161 Uiso 1 1 calc R U . . .
C26 C 0.1429(19) 0.607(2) 0.963(2) 0.22(2) Uani 1 1 d D U . . .
H26A H 0.1667 0.5959 0.9393 0.269 Uiso 1 1 calc R U . A 1
H26B H 0.1518 0.5698 0.9938 0.269 Uiso 1 1 calc R U . A 1
C27 C 0.163(4) 0.680(3) 0.993(4) 0.50(8) Uiso 0.5 1 d D . P B 1
H27A H 0.1574 0.6807 1.0308 0.605 Uiso 0.5 1 calc R U P B 1
H27B H 0.2067 0.6871 1.0027 0.605 Uiso 0.5 1 calc R U P B 1
C28 C 0.126(8) 0.738(3) 0.952(6) 0.41(11) Uiso 0.5 1 d D . P B 1
H28A H 0.1387 0.7843 0.9715 0.615 Uiso 0.5 1 calc R U P B 1
H28B H 0.1319 0.7370 0.9151 0.615 Uiso 0.5 1 calc R U P B 1
H28C H 0.0827 0.7307 0.9432 0.615 Uiso 0.5 1 calc R U P B 1
C27A C 0.163(4) 0.680(3) 0.993(4) 0.50(8) Uiso 0.5 1 d . . P B 2
H27C H 0.1568 0.7166 0.9627 0.605 Uiso 0.5 1 calc R U P B 2
H27D H 0.1383 0.6921 1.0156 0.605 Uiso 0.5 1 calc R U P B 2
C28A C 0.230(4) 0.676(6) 1.035(6) 0.30(7) Uiso 0.5 1 d D . P B 2
H28D H 0.2425 0.7229 1.0546 0.455 Uiso 0.5 1 calc R U P B 2
H28E H 0.2357 0.6401 1.0657 0.455 Uiso 0.5 1 calc R U P B 2
H28F H 0.2542 0.6646 1.0130 0.455 Uiso 0.5 1 calc R U P B 2
C29 C 0.0881(13) 0.2885(14) 1.0094(10) 0.101(6) Uani 1 1 d D U . . .
H29A H 0.1165 0.2492 1.0121 0.121 Uiso 1 1 calc R U . . .
H29B H 0.1108 0.3240 1.0402 0.121 Uiso 1 1 calc R U . . .
C30 C 0.0375(14) 0.2595(19) 1.0236(12) 0.139(10) Uani 1 1 d D U . . .
H30A H 0.0143 0.2241 0.9930 0.167 Uiso 1 1 calc R U . . .
H30B H 0.0095 0.2986 1.0223 0.167 Uiso 1 1 calc R U . . .
C31 C 0.061(2) 0.224(2) 1.0852(14) 0.192(17) Uani 1 1 d D U . . .
H31A H 0.0932 0.1885 1.0894 0.231 Uiso 1 1 calc R U . . .
H31B H 0.0782 0.2600 1.1173 0.231 Uiso 1 1 calc R U . . .
C32 C 0.005(3) 0.189(4) 1.086(3) 0.35(5) Uani 1 1 d D U . . .
H32A H 0.0148 0.1645 1.1238 0.530 Uiso 1 1 calc R U . . .
H32B H -0.0263 0.2254 1.0808 0.530 Uiso 1 1 calc R U . . .
H32C H -0.0114 0.1546 1.0532 0.530 Uiso 1 1 calc R U . . .
C33 C -0.1638(14) 0.4017(17) 0.8059(13) 0.120(7) Uani 1 1 d D U . . .
H33A H -0.1771 0.4520 0.8003 0.143 Uiso 1 1 calc R U . . .
H33B H -0.1878 0.3762 0.7685 0.143 Uiso 1 1 calc R U . . .
C34 C -0.179(3) 0.370(6) 0.855(3) 0.65(12) Uani 1 1 d D U . . .
H34A H -0.1547 0.3940 0.8935 0.775 Uiso 1 1 calc R U . C 1
H34B H -0.1693 0.3189 0.8595 0.775 Uiso 1 1 calc R U . C 1
C35 C -0.247(3) 0.381(5) 0.839(4) 0.51(8) Uiso 0.5 1 d D . P D 1
H35A H -0.2703 0.3624 0.7988 0.607 Uiso 0.5 1 calc R U P D 1
H35B H -0.2586 0.3549 0.8675 0.607 Uiso 0.5 1 calc R U P D 1
C36 C -0.261(5) 0.459(6) 0.841(7) 0.31(7) Uiso 0.5 1 d D . P D 1
H36A H -0.3047 0.4650 0.8303 0.462 Uiso 0.5 1 calc R U P D 1
H36B H -0.2381 0.4781 0.8809 0.462 Uiso 0.5 1 calc R U P D 1
H36C H -0.2499 0.4855 0.8123 0.462 Uiso 0.5 1 calc R U P D 1
C35A C -0.247(3) 0.381(5) 0.839(4) 0.51(8) Uiso 0.5 1 d . . P D 2
H35C H -0.2594 0.4280 0.8191 0.607 Uiso 0.5 1 calc R U P D 2
H35D H -0.2702 0.3438 0.8112 0.607 Uiso 0.5 1 calc R U P D 2
C36A C -0.260(6) 0.379(11) 0.894(7) 0.44(13) Uiso 0.5 1 d D . P D 2
H36D H -0.3034 0.3866 0.8830 0.664 Uiso 0.5 1 calc R U P D 2
H36E H -0.2478 0.3330 0.9137 0.664 Uiso 0.5 1 calc R U P D 2
H36F H -0.2369 0.4170 0.9217 0.664 Uiso 0.5 1 calc R U P D 2
C37 C -0.1624(19) 0.526(2) 0.6197(15) 0.186(10) Uani 1 1 d D U . . .
H37A H -0.1434 0.5674 0.6084 0.223 Uiso 1 1 calc R U . . .
H37B H -0.1939 0.5071 0.5826 0.223 Uiso 1 1 calc R U . . .
C38 C -0.193(3) 0.554(3) 0.6576(19) 0.35(4) Uani 1 1 d D U . . .
H38A H -0.1636 0.5797 0.6922 0.419 Uiso 1 1 calc R U . . .
H38B H -0.2091 0.5132 0.6728 0.419 Uiso 1 1 calc R U . . .
C39 C -0.246(2) 0.603(3) 0.622(3) 0.39(4) Uani 1 1 d D U . . .
H39A H -0.2756 0.5775 0.5870 0.466 Uiso 1 1 calc R U . . .
H39B H -0.2670 0.6194 0.6467 0.466 Uiso 1 1 calc R U . . .
C40 C -0.222(4) 0.667(4) 0.601(5) 0.52(7) Uani 1 1 d D U . . .
H40A H -0.2561 0.6985 0.5776 0.779 Uiso 1 1 calc R U . . .
H40B H -0.1932 0.6929 0.6349 0.779 Uiso 1 1 calc R U . . .
H40C H -0.2018 0.6512 0.5753 0.779 Uiso 1 1 calc R U . . .
C41 C -0.1636(14) 0.199(2) 0.6712(13) 0.143(7) Uani 1 1 d D U . . .
H41A H -0.1911 0.2018 0.6285 0.171 Uiso 1 1 calc R U . . .
H41B H -0.1465 0.1506 0.6794 0.171 Uiso 1 1 calc R U . . .
C42 C -0.2003(16) 0.213(2) 0.7083(16) 0.168(12) Uani 1 1 d D U . . .
H42A H -0.2156 0.2624 0.7016 0.202 Uiso 1 1 calc R U . . .
H42B H -0.1732 0.2079 0.7510 0.202 Uiso 1 1 calc R U . . .
C43 C -0.254(2) 0.162(3) 0.693(2) 0.24(2) Uani 1 1 d D U . . .
H43A H -0.2817 0.1665 0.6507 0.283 Uiso 1 1 calc R U . . .
H43B H -0.2393 0.1121 0.7005 0.283 Uiso 1 1 calc R U . . .
C44 C -0.287(3) 0.180(4) 0.732(3) 0.30(4) Uani 1 1 d D U . . .
H44A H -0.3219 0.1475 0.7223 0.455 Uiso 1 1 calc R U . . .
H44B H -0.2598 0.1748 0.7735 0.455 Uiso 1 1 calc R U . . .
H44C H -0.3021 0.2290 0.7238 0.455 Uiso 1 1 calc R U . . .
C45 C -0.0165(19) 0.308(2) 0.5223(13) 0.179(10) Uani 1 1 d D U . . .
H45A H -0.0564 0.2871 0.4969 0.215 Uiso 1 1 calc R U . . .
H45B H -0.0121 0.3527 0.5033 0.215 Uiso 1 1 calc R U . . .
C46 C 0.033(2) 0.257(3) 0.5240(13) 0.23(3) Uani 1 1 d D U . . .
H46A H 0.0230 0.2096 0.5346 0.275 Uiso 1 1 calc R U . . .
H46B H 0.0714 0.2728 0.5559 0.275 Uiso 1 1 calc R U . . .
C47 C 0.042(3) 0.252(3) 0.4665(15) 0.30(4) Uani 1 1 d D U . . .
H47A H 0.0056 0.2289 0.4355 0.356 Uiso 1 1 calc R U . . .
H47B H 0.0464 0.2996 0.4525 0.356 Uiso 1 1 calc R U . . .
C48 C 0.097(4) 0.208(7) 0.478(3) 0.63(11) Uani 1 1 d D U . . .
H48A H 0.1035 0.2036 0.4408 0.945 Uiso 1 1 calc R U . . .
H48B H 0.1328 0.2307 0.5082 0.945 Uiso 1 1 calc R U . . .
H48C H 0.0921 0.1602 0.4913 0.945 Uiso 1 1 calc R U . . .
C49 C -0.0428(18) 0.0940(18) 0.8120(15) 0.142(9) Uani 1 1 d D U . . .
H49A H -0.0391 0.0797 0.7749 0.170 Uiso 1 1 calc R U . . .
H49B H -0.0067 0.0746 0.8452 0.170 Uiso 1 1 calc R U . . .
C50 C -0.097(3) 0.055(3) 0.813(5) 0.44(7) Uani 1 1 d D U . . .
H50A H -0.1327 0.0718 0.7783 0.523 Uiso 1 1 calc R U . . .
H50B H -0.1020 0.0710 0.8489 0.523 Uiso 1 1 calc R U . . .
C51 C -0.101(3) -0.026(3) 0.812(4) 0.34(4) Uani 1 1 d D U . . .
H51A H -0.0717 -0.0444 0.8512 0.403 Uiso 1 1 calc R U . . .
H51B H -0.0883 -0.0447 0.7814 0.403 Uiso 1 1 calc R U . . .
C52 C -0.164(3) -0.058(4) 0.801(5) 0.45(7) Uani 1 1 d D U . . .
H52A H -0.1617 -0.1097 0.8013 0.672 Uiso 1 1 calc R U . . .
H52B H -0.1768 -0.0414 0.8318 0.672 Uiso 1 1 calc R U . . .
H52C H -0.1935 -0.0417 0.7618 0.672 Uiso 1 1 calc R U . . .
C53 C 0.1275(14) 0.0715(14) 0.8195(13) 0.109(9) Uani 1 1 d . U . . .
H53A H 0.1385 0.0542 0.8602 0.164 Uiso 1 1 calc R U . . .
H53B H 0.1011 0.0366 0.7912 0.164 Uiso 1 1 calc R U . . .
H53C H 0.1644 0.0783 0.8125 0.164 Uiso 1 1 calc R U . . .
C54 C 0.2729(13) 0.2242(19) 0.9106(14) 0.134(12) Uani 1 1 d . U . . .
H54A H 0.3034 0.2279 0.8938 0.200 Uiso 1 1 calc R U . . .
H54B H 0.2790 0.2625 0.9394 0.200 Uiso 1 1 calc R U . . .
H54C H 0.2769 0.1781 0.9305 0.200 Uiso 1 1 calc R U . . .
C55 C 0.1706(15) 0.1824(16) 0.6828(12) 0.118(8) Uani 1 1 d . U . . .
H55A H 0.1522 0.1375 0.6637 0.177 Uiso 1 1 calc R U . . .
H55B H 0.1541 0.2216 0.6546 0.177 Uiso 1 1 calc R U . . .
H55C H 0.2148 0.1800 0.6954 0.177 Uiso 1 1 calc R U . . .
C56 C 0.164(3) 0.657(2) 0.814(3) 0.226(16) Uani 1 1 d . U . . .
H56A H 0.1326 0.6923 0.7953 0.339 Uiso 1 1 calc R U . . .
H56B H 0.1809 0.6621 0.8573 0.339 Uiso 1 1 calc R U . . .
H56C H 0.1968 0.6628 0.8002 0.339 Uiso 1 1 calc R U . . .
C57 C 0.074(2) 0.590(2) 0.6150(16) 0.207(18) Uani 1 1 d . U . . .
H57A H 0.0634 0.6388 0.6206 0.310 Uiso 1 1 calc R U . . .
H57B H 0.1045 0.5903 0.5982 0.310 Uiso 1 1 calc R U . . .
H57C H 0.0374 0.5650 0.5877 0.310 Uiso 1 1 calc R U . . .
C58 C 0.251(2) 0.529(2) 0.741(2) 0.190(12) Uani 1 1 d . U . . .
H58A H 0.2565 0.5123 0.7055 0.285 Uiso 1 1 calc R U . . .
H58B H 0.2334 0.5764 0.7337 0.285 Uiso 1 1 calc R U . . .
H58C H 0.2906 0.5297 0.7749 0.285 Uiso 1 1 calc R U . . .
C59 C 0.0792(17) 0.4644(15) 1.0106(12) 0.125(11) Uani 1 1 d . U . . .
H59A H 0.0889 0.5152 1.0166 0.188 Uiso 1 1 calc R U . . .
H59B H 0.0390 0.4560 1.0104 0.188 Uiso 1 1 calc R U . . .
H59C H 0.1097 0.4372 1.0429 0.188 Uiso 1 1 calc R U . . .
C61 C -0.0780(16) 0.5615(16) 0.8500(13) 0.124(8) Uani 1 1 d . U . . .
H61A H -0.1187 0.5508 0.8478 0.186 Uiso 1 1 calc R U . . .
H61B H -0.0597 0.5995 0.8791 0.186 Uiso 1 1 calc R U . . .
H61C H -0.0810 0.5770 0.8109 0.186 Uiso 1 1 calc R U . . .
C62 C -0.2126(19) 0.354(3) 0.6077(16) 0.205(13) Uani 1 1 d . U . . .
H62A H -0.2312 0.4010 0.6046 0.308 Uiso 1 1 calc R U . . .
H62B H -0.2077 0.3434 0.5709 0.308 Uiso 1 1 calc R U . . .
H62C H -0.2387 0.3180 0.6141 0.308 Uiso 1 1 calc R U . . .
C63 C -0.095(2) 0.458(2) 0.5305(15) 0.221(17) Uani 1 1 d . U . . .
H63A H -0.1314 0.4878 0.5212 0.332 Uiso 1 1 calc R U . . .
H63B H -0.0589 0.4879 0.5443 0.332 Uiso 1 1 calc R U . . .
H63C H -0.0986 0.4320 0.4947 0.332 Uiso 1 1 calc R U . . .
C64 C -0.114(2) 0.203(3) 0.5615(16) 0.216(16) Uani 1 1 d . U . . .
H64A H -0.0963 0.2046 0.5320 0.324 Uiso 1 1 calc R U . . .
H64B H -0.1115 0.1538 0.5763 0.324 Uiso 1 1 calc R U . . .
H64C H -0.1566 0.2175 0.5431 0.324 Uiso 1 1 calc R U . . .
C65 C -0.102(3) 0.174(3) 0.899(3) 0.26(3) Uani 1 1 d . U . . .
H65A H -0.1179 0.1986 0.9243 0.389 Uiso 1 1 calc R U . . .
H65B H -0.1345 0.1490 0.8670 0.389 Uiso 1 1 calc R U . . .
H65C H -0.0707 0.1397 0.9225 0.389 Uiso 1 1 calc R U . . .

loop_
_atom_site_aniso_label
_atom_site_aniso_U_11
_atom_site_aniso_U_22
_atom_site_aniso_U_33
_atom_site_aniso_U_23
_atom_site_aniso_U_13
_atom_site_aniso_U_12
Sn1 0.0900(11) 0.0631(9) 0.0522(8) 0.0214(7) 0.0279(8) 0.0099(8)
Sn2 0.1353(15) 0.0731(11) 0.0979(12) 0.0375(10) 0.0776(12) 0.0363(10)
Sn3 0.1248(14) 0.0947(13) 0.0529(9) 0.0095(8) 0.0324(9) 0.0514(11)
Sn4 0.222(2) 0.0686(12) 0.1472(19) 0.0326(12) 0.1409(19) 0.0187(14)
Sn5 0.312(3) 0.1012(15) 0.1458(19) 0.0824(15) 0.180(2) 0.1158(19)
Sn6 0.276(3) 0.1028(15) 0.1261(17) 0.0744(13) 0.159(2) 0.1025(18)
Sn7 0.186(2) 0.0717(11) 0.0894(12) 0.0209(9) 0.0967(13) 0.0315(12)
Sn8 0.1244(14) 0.0705(10) 0.0448(8) 0.0143(7) 0.0367(8) 0.0126(9)
Sn9 0.1372(16) 0.1028(14) 0.0633(10) 0.0155(9) 0.0536(10) 0.0535(12)
Sn10 0.233(3) 0.190(2) 0.0617(11) 0.0559(13) 0.0694(15) 0.159(2)
Sn11 0.1333(17) 0.167(2) 0.0497(9) -0.0057(11) 0.0111(10) 0.0812(15)
Sn12 0.244(3) 0.188(2) 0.0463(10) 0.0427(12) 0.0647(14) 0.153(2)
Sn13 0.0970(12) 0.1007(14) 0.0674(10) -0.0067(9) 0.0241(9) 0.0187(10)
Na1 0.149(5) 0.088(4) 0.054(4) 0.034(3) 0.063(4) 0.067(4)
O1 0.124(6) 0.079(6) 0.055(5) 0.029(4) 0.049(4) 0.040(4)
O2 0.222(7) 0.088(6) 0.102(6) 0.048(5) 0.118(5) 0.072(5)
O3 0.136(6) 0.083(6) 0.057(5) 0.027(4) 0.056(4) 0.043(4)
O4 0.174(7) 0.140(7) 0.051(6) 0.031(5) 0.047(5) 0.103(5)
O5 0.098(8) 0.072(6) 0.062(6) 0.014(4) 0.031(5) 0.022(5)
O6 0.105(6) 0.073(8) 0.083(7) 0.033(6) 0.047(5) 0.020(5)
O7 0.135(7) 0.081(7) 0.078(7) 0.033(5) 0.058(6) 0.058(5)
O8 0.288(10) 0.097(8) 0.165(9) 0.059(6) 0.167(7) 0.069(7)
O9 0.300(13) 0.115(8) 0.142(9) 0.076(7) 0.168(9) 0.111(8)
O10 0.256(9) 0.103(10) 0.145(8) 0.062(6) 0.153(7) 0.060(7)
O11 0.149(10) 0.079(7) 0.064(6) 0.013(5) 0.061(6) 0.014(6)
O12 0.132(7) 0.099(9) 0.055(6) 0.012(6) 0.048(5) 0.023(6)
O13 0.169(8) 0.091(7) 0.069(7) 0.022(5) 0.079(6) 0.047(5)
O14 0.186(8) 0.184(9) 0.063(8) 0.036(7) 0.041(6) 0.118(6)
O15 0.252(11) 0.191(11) 0.066(7) 0.054(6) 0.073(7) 0.158(8)
O16 0.208(10) 0.183(10) 0.059(7) 0.016(6) 0.046(7) 0.111(7)
O17 0.097(6) 0.075(6) 0.048(5) 0.012(5) 0.031(4) 0.013(4)
O18 0.116(7) 0.068(6) 0.052(6) 0.019(5) 0.035(6) 0.007(5)
O19 0.148(9) 0.084(6) 0.102(8) 0.036(5) 0.082(7) 0.025(6)
O20 0.191(10) 0.092(7) 0.096(7) 0.051(6) 0.099(7) 0.077(7)
O21 0.118(6) 0.104(8) 0.055(6) 0.005(5) 0.027(5) 0.048(5)
O22 0.178(9) 0.110(8) 0.058(6) 0.032(6) 0.055(6) 0.082(7)
O23 0.176(8) 0.090(9) 0.093(8) 0.034(6) 0.092(7) 0.034(6)
O24 0.221(11) 0.094(9) 0.092(7) 0.046(6) 0.112(7) 0.077(7)
O25 0.274(9) 0.130(8) 0.089(7) 0.057(6) 0.119(6) 0.140(6)
O26 0.261(9) 0.150(9) 0.098(8) 0.059(6) 0.110(7) 0.126(6)
O27 0.182(11) 0.131(9) 0.067(6) 0.033(6) 0.068(6) 0.086(7)
O28 0.117(8) 0.111(7) 0.058(6) 0.005(5) 0.029(5) 0.047(5)
O29 0.122(11) 0.107(12) 0.093(9) -0.010(8) 0.046(9) 0.006(9)
C1 0.098(11) 0.072(9) 0.059(8) 0.024(7) 0.027(7) 0.000(7)
C2 0.110(13) 0.082(13) 0.074(13) 0.031(11) 0.034(11) -0.007(10)
C3 0.17(2) 0.15(2) 0.14(2) 0.09(2) 0.036(17) -0.025(16)
C4 0.20(3) 0.24(4) 0.21(4) 0.14(4) 0.04(3) -0.07(3)
C5 0.150(10) 0.113(16) 0.156(17) 0.046(12) 0.098(10) 0.046(9)
C6 0.22(2) 0.32(6) 0.41(5) 0.24(5) 0.19(3) 0.07(2)
C7 0.21(2) 0.15(3) 0.36(5) 0.05(3) 0.20(3) 0.05(2)
C8 0.27(4) 0.38(9) 0.37(6) 0.08(5) 0.19(4) -0.06(4)
C9 0.160(14) 0.104(10) 0.072(11) 0.003(8) 0.036(10) 0.056(9)
C10 0.165(17) 0.104(13) 0.075(14) 0.000(11) 0.036(13) 0.050(11)
C11 0.23(3) 0.15(2) 0.13(2) -0.052(19) 0.07(2) 0.009(19)
C12 0.23(3) 0.13(2) 0.19(4) -0.04(2) 0.08(2) 0.02(2)
C13 0.231(11) 0.137(17) 0.155(13) 0.038(11) 0.127(9) -0.013(10)
C14 0.240(15) 0.18(3) 0.25(3) 0.05(2) 0.122(15) 0.004(16)
C15 0.238(18) 0.29(4) 0.24(4) 0.05(3) 0.115(18) -0.012(18)
C16 0.27(3) 0.33(5) 0.29(6) 0.05(4) 0.11(3) 0.03(3)
C17 0.32(2) 0.114(11) 0.180(19) 0.079(11) 0.176(17) 0.112(11)
C18 0.33(4) 0.105(18) 0.22(4) 0.06(2) 0.20(4) 0.09(2)
C19 0.43(6) 0.14(2) 0.38(7) 0.13(3) 0.31(6) 0.15(3)
C20 0.57(8) 0.20(4) 0.62(13) 0.20(6) 0.49(10) 0.22(5)
C21 0.27(2) 0.140(16) 0.136(13) 0.073(11) 0.157(15) 0.099(13)
C22 0.45(6) 0.19(2) 0.25(4) 0.11(2) 0.29(4) 0.18(3)
C23 0.43(6) 0.25(4) 0.24(4) 0.13(3) 0.28(4) 0.21(4)
C24 0.49(5) 0.9(2) 0.34(6) 0.30(9) 0.33(5) 0.39(7)
C25 0.222(18) 0.095(10) 0.128(14) 0.005(9) 0.115(12) 0.019(10)
C26 0.24(2) 0.16(3) 0.26(4) -0.06(3) 0.079(19) 0.021(16)
C29 0.166(15) 0.080(12) 0.058(8) 0.019(7) 0.046(8) 0.012(10)
C30 0.206(19) 0.13(2) 0.104(15) 0.024(15) 0.082(14) -0.007(15)
C31 0.29(3) 0.18(4) 0.124(17) 0.06(2) 0.108(19) 0.00(3)
C32 0.35(4) 0.47(10) 0.25(4) 0.17(6) 0.13(3) -0.08(5)
C33 0.148(9) 0.120(16) 0.105(15) -0.011(12) 0.065(9) 0.048(9)
C34 0.22(4) 1.4(3) 0.41(8) 0.56(15) 0.18(4) 0.21(7)
C37 0.247(17) 0.201(17) 0.108(16) 0.050(13) 0.069(13) 0.155(14)
C38 0.46(6) 0.44(7) 0.21(3) 0.11(4) 0.19(4) 0.33(6)
C39 0.47(5) 0.47(7) 0.28(5) 0.15(5) 0.20(4) 0.35(6)
C40 0.51(8) 0.56(8) 0.53(14) 0.30(9) 0.25(8) 0.36(7)
C41 0.137(10) 0.175(13) 0.085(12) -0.010(10) 0.013(9) 0.064(9)
C42 0.151(18) 0.22(3) 0.12(2) -0.05(2) 0.037(17) 0.026(18)
C43 0.21(3) 0.31(4) 0.20(4) -0.11(4) 0.09(3) -0.05(3)
C44 0.26(4) 0.41(8) 0.29(6) -0.19(6) 0.16(5) -0.11(5)
C45 0.28(2) 0.20(2) 0.071(10) 0.031(10) 0.085(12) 0.137(15)
C46 0.33(4) 0.29(5) 0.083(16) 0.03(2) 0.10(2) 0.20(4)
C47 0.43(6) 0.39(7) 0.11(2) 0.07(3) 0.15(3) 0.29(6)
C48 0.74(11) 1.0(2) 0.25(5) 0.27(8) 0.32(6) 0.72(16)
C49 0.20(2) 0.110(9) 0.106(16) -0.019(8) 0.056(16) 0.004(9)
C50 0.39(5) 0.16(2) 0.9(2) -0.05(3) 0.40(9) -0.06(2)
C51 0.43(6) 0.16(2) 0.47(11) -0.04(3) 0.24(7) -0.08(3)
C52 0.44(6) 0.23(5) 0.69(19) 0.04(7) 0.26(7) -0.10(4)
C53 0.129(19) 0.087(10) 0.103(16) 0.010(9) 0.037(14) 0.038(11)
C54 0.109(10) 0.18(3) 0.111(13) 0.083(16) 0.040(8) 0.006(10)
C55 0.18(2) 0.109(18) 0.096(12) 0.029(11) 0.083(13) 0.068(15)
C56 0.34(3) 0.108(12) 0.30(4) 0.034(14) 0.20(2) 0.048(13)
C57 0.39(4) 0.16(2) 0.163(15) 0.109(17) 0.21(2) 0.17(3)
C58 0.33(2) 0.14(2) 0.21(2) 0.036(18) 0.22(2) 0.02(2)
C59 0.24(3) 0.083(15) 0.081(10) 0.003(9) 0.098(15) 0.001(16)
C61 0.197(17) 0.103(12) 0.107(18) 0.031(11) 0.099(15) 0.064(12)
C62 0.198(13) 0.26(3) 0.106(18) 0.036(17) 0.013(13) 0.130(13)
C63 0.36(4) 0.24(2) 0.103(18) 0.096(18) 0.13(2) 0.21(3)
C64 0.30(3) 0.25(3) 0.087(16) -0.030(18) 0.064(18) 0.07(2)
C65 0.46(8) 0.16(2) 0.30(6) -0.06(3) 0.30(7) -0.08(3)

loop_
_atom_type_symbol
_atom_type_description
_atom_type_scat_dispersion_real
_atom_type_scat_dispersion_imag
_atom_type_scat_source
C C 0.0181 0.0091 'International Tables Vol C Tables 4.2.6.8 and 6.1.1.4'
H H 0.0000 0.0000 'International Tables Vol C Tables 4.2.6.8 and 6.1.1.4'
O O 0.0492 0.0322 'International Tables Vol C Tables 4.2.6.8 and 6.1.1.4'
Na Na 0.1353 0.1239 'International Tables Vol C Tables 4.2.6.8 and 6.1.1.4'
Sn Sn 0.0259 5.4591 'International Tables Vol C Tables 4.2.6.8 and 6.1.1.4'

loop_
_geom_angle_atom_site_label_1
_geom_angle_atom_site_label_2
_geom_angle_atom_site_label_3
_geom_angle
_geom_angle_site_symmetry_1
_geom_angle_site_symmetry_3
O18 Sn1 O1 90.5(6) . .
O18 Sn1 O17 79.6(6) . .
O1 Sn1 O17 91.3(6) . .
O18 Sn1 O6 94.3(6) . .
O1 Sn1 O6 75.6(6) . .
O17 Sn1 O6 165.7(5) . .
O18 Sn1 C1 105.3(8) . .
O1 Sn1 C1 162.5(8) . .
O17 Sn1 C1 98.9(7) . .
O6 Sn1 C1 95.3(7) . .
O18 Sn1 O5 160.4(5) . .
O1 Sn1 O5 74.0(6) . .
O17 Sn1 O5 88.6(6) . .
O6 Sn1 O5 93.4(6) . .
C1 Sn1 O5 91.9(7) . .
O18 Sn1 Sn8 39.4(5) . .
O1 Sn1 Sn8 97.0(4) . .
O17 Sn1 Sn8 41.0(4) . .
O6 Sn1 Sn8 133.6(5) . .
C1 Sn1 Sn8 100.1(7) . .
O5 Sn1 Sn8 129.2(4) . .
O20 Sn2 O19 93.8(7) . .
O20 Sn2 C5 105.5(10) . .
O19 Sn2 C5 96.7(11) . .
O20 Sn2 O1 87.6(7) . .
O19 Sn2 O1 85.5(6) . .
C5 Sn2 O1 166.5(8) . .
O20 Sn2 O7 86.9(7) . .
O19 Sn2 O7 159.8(7) . .
C5 Sn2 O7 102.6(11) . .
O1 Sn2 O7 74.4(6) . .
O20 Sn2 O6 161.4(7) . .
O19 Sn2 O6 84.7(6) . .
C5 Sn2 O6 93.1(9) . .
O1 Sn2 O6 73.8(6) . .
O7 Sn2 O6 88.2(6) . .
O20 Sn2 Na1 61.5(5) . .
O19 Sn2 Na1 64.3(5) . .
C5 Sn2 Na1 154.3(8) . .
O1 Sn2 Na1 36.8(4) . .
O7 Sn2 Na1 98.8(5) . .
O6 Sn2 Na1 101.6(4) . .
O21 Sn3 O22 96.2(7) . .
O21 Sn3 O1 89.7(6) . .
O22 Sn3 O1 86.8(7) . .
O21 Sn3 O5 87.5(6) . .
O22 Sn3 O5 161.4(7) . .
O1 Sn3 O5 74.9(6) . .
O21 Sn3 O7 164.6(7) . .
O22 Sn3 O7 83.0(7) . .
O1 Sn3 O7 74.9(6) . .
O5 Sn3 O7 88.7(6) . .
O21 Sn3 C9 99.9(9) . .
O22 Sn3 C9 98.2(9) . .
O1 Sn3 C9 168.6(9) . .
O5 Sn3 C9 99.1(9) . .
O7 Sn3 C9 95.4(9) . .
O21 Sn3 Na1 66.1(5) . .
O22 Sn3 Na1 62.4(5) . .
O1 Sn3 Na1 37.9(4) . .
O5 Sn3 Na1 103.1(4) . .
O7 Sn3 Na1 100.4(5) . .
C9 Sn3 Na1 152.8(8) . .
O2 Sn4 O8 74.4(10) . .
O2 Sn4 O10 76.1(9) . .
O8 Sn4 O10 96.6(7) . .
O2 Sn4 O23 89.5(7) . .
O8 Sn4 O23 87.6(7) . .
O10 Sn4 O23 163.3(10) . .
O2 Sn4 O19 90.1(7) . .
O8 Sn4 O19 162.5(11) . .
O10 Sn4 O19 87.5(7) . .
O23 Sn4 O19 84.0(6) . .
O2 Sn4 C13 169.2(10) . .
O8 Sn4 C13 98.7(14) . .
O10 Sn4 C13 96.8(12) . .
O23 Sn4 C13 98.6(11) . .
O19 Sn4 C13 97.7(11) . .
O2 Sn4 Na1 35.6(5) . .
O8 Sn4 Na1 98.2(9) . .
O10 Sn4 Na1 99.2(8) . .
O23 Sn4 Na1 64.1(6) . .
O19 Sn4 Na1 64.3(6) . .
C13 Sn4 Na1 155.2(9) . .
O24 Sn5 O2 89.7(6) . .
O24 Sn5 O8 93.0(8) . .
O2 Sn5 O8 71.7(9) . .
O24 Sn5 O25 88.9(9) . .
O2 Sn5 O25 90.6(8) . .
O8 Sn5 O25 162.1(7) . .
O24 Sn5 O9 161.8(7) . .
O2 Sn5 O9 72.5(6) . .
O8 Sn5 O9 85.0(10) . .
O25 Sn5 O9 87.6(10) . .
O24 Sn5 C17 102.3(9) . .
O2 Sn5 C17 164.6(13) . .
O8 Sn5 C17 97.8(15) . .
O25 Sn5 C17 99.1(15) . .
O9 Sn5 C17 95.9(9) . .
O24 Sn5 Na1 61.8(5) . .
O2 Sn5 Na1 36.7(6) . .
O8 Sn5 Na1 97.2(6) . .
O25 Sn5 Na1 68.1(5) . .
O9 Sn5 Na1 100.4(5) . .
C17 Sn5 Na1 158.7(11) . .
O20 Sn6 O26 93.4(9) . .
O20 Sn6 O2 88.8(6) . .
O26 Sn6 O2 89.7(9) . .
O20 Sn6 C21 102.8(9) . .
O26 Sn6 C21 99.1(14) . .
O2 Sn6 C21 164.9(13) . .
O20 Sn6 O9 161.8(6) . .
O26 Sn6 O9 84.1(10) . .
O2 Sn6 O9 73.2(6) . .
C21 Sn6 O9 95.4(9) . .
O20 Sn6 O10 90.0(8) . .
O26 Sn6 O10 162.6(7) . .
O2 Sn6 O10 73.2(8) . .
C21 Sn6 O10 96.8(14) . .
O9 Sn6 O10 87.4(10) . .
O20 Sn6 Na1 61.8(5) . .
O26 Sn6 Na1 69.1(6) . .
O2 Sn6 Na1 36.4(6) . .
C21 Sn6 Na1 158.7(11) . .
O9 Sn6 Na1 100.7(5) . .
O10 Sn6 Na1 97.7(5) . .
O24 Sn7 O3 86.4(7) . .
O24 Sn7 O23 95.4(7) . .
O3 Sn7 O23 85.6(7) . .
O24 Sn7 O13 86.5(7) . .
O3 Sn7 O13 75.2(6) . .
O23 Sn7 O13 160.6(7) . .
O24 Sn7 C25 103.9(11) . .
O3 Sn7 C25 168.2(9) . .
O23 Sn7 C25 99.0(11) . .
O13 Sn7 C25 99.3(11) . .
O24 Sn7 O11 161.3(7) . .
O3 Sn7 O11 74.9(6) . .
O23 Sn7 O11 82.7(6) . .
O13 Sn7 O11 89.4(6) . .
C25 Sn7 O11 94.8(10) . .
O24 Sn7 Na1 61.6(5) . .
O3 Sn7 Na1 36.7(4) . .
O23 Sn7 Na1 64.3(6) . .
O13 Sn7 Na1 100.4(5) . .
C25 Sn7 Na1 154.5(9) . .
O11 Sn7 Na1 101.4(4) . .
O18 Sn8 O3 91.7(6) . .
O18 Sn8 O11 95.6(6) . .
O3 Sn8 O11 75.8(6) . .
O18 Sn8 C29 98.0(8) . .
O3 Sn8 C29 167.7(8) . .
O11 Sn8 C29 95.7(8) . .
O18 Sn8 O17 77.4(6) . .
O3 Sn8 O17 91.5(6) . .
O11 Sn8 O17 165.5(5) . .
C29 Sn8 O17 97.9(8) . .
O18 Sn8 O12 160.9(5) . .
O3 Sn8 O12 74.6(6) . .
O11 Sn8 O12 93.9(7) . .
C29 Sn8 O12 97.5(8) . .
O17 Sn8 O12 89.6(6) . .
O18 Sn8 Sn1 38.0(4) . .
O3 Sn8 Sn1 97.6(4) . .
O11 Sn8 Sn1 133.4(5) . .
C29 Sn8 Sn1 94.6(7) . .
O17 Sn8 Sn1 40.0(4) . .
O12 Sn8 Sn1 129.4(4) . .
O3 Sn9 O27 84.9(7) . .
O3 Sn9 O28 90.9(6) . .
O27 Sn9 O28 93.7(7) . .
O3 Sn9 O12 75.5(6) . .
O27 Sn9 O12 160.1(8) . .
O28 Sn9 O12 89.6(6) . .
O3 Sn9 C33 171.0(9) . .
O27 Sn9 C33 100.0(10) . .
O28 Sn9 C33 96.3(10) . .
O12 Sn9 C33 99.1(9) . .
O3 Sn9 O13 74.5(6) . .
O27 Sn9 O13 83.5(7) . .
O28 Sn9 O13 165.2(7) . .
O12 Sn9 O13 88.3(6) . .
C33 Sn9 O13 98.5(10) . .
O3 Sn9 Na1 36.9(4) . .
O27 Sn9 Na1 61.3(5) . .
O28 Sn9 Na1 66.5(5) . .
O12 Sn9 Na1 102.7(5) . .
C33 Sn9 Na1 151.9(8) . .
O13 Sn9 Na1 99.8(5) . .
O25 Sn10 O27 92.9(9) . .
O25 Sn10 O4 90.8(8) . .
O27 Sn10 O4 87.2(6) . .
O25 Sn10 C37 97.6(15) . .
O27 Sn10 C37 102.2(10) . .
O4 Sn10 C37 167.1(14) . .
O25 Sn10 O15 82.7(10) . .
O27 Sn10 O15 160.1(7) . .
O4 Sn10 O15 73.5(6) . .
C37 Sn10 O15 97.7(10) . .
O25 Sn10 O14 162.1(7) . .
O27 Sn10 O14 88.9(8) . .
O4 Sn10 O14 71.5(8) . .
C37 Sn10 O14 99.5(15) . .
O15 Sn10 O14 89.5(10) . .
O25 Sn10 Na1 68.2(5) . .
O27 Sn10 Na1 60.1(5) . .
O4 Sn10 Na1 37.8(6) . .
C37 Sn10 Na1 155.1(13) . .
O15 Sn10 Na1 100.5(5) . .
O14 Sn10 Na1 97.5(5) . .
O4 Sn11 O14 78.1(10) . .
O4 Sn11 O21 92.5(7) . .
O14 Sn11 O21 164.5(9) . .
O4 Sn11 O16 76.1(10) . .
O14 Sn11 O16 98.7(7) . .
O21 Sn11 O16 90.9(7) . .
O4 Sn11 O28 93.8(7) . .
O14 Sn11 O28 91.5(7) . .
O21 Sn11 O28 76.6(6) . .
O16 Sn11 O28 163.7(9) . .
O4 Sn11 C41 162.1(10) . .
O14 Sn11 C41 89.0(12) . .
O21 Sn11 C41 102.6(10) . .
O16 Sn11 C41 93.8(12) . .
O28 Sn11 C41 99.1(10) . .
O4 Sn11 Sn13 111.6(5) . .
O14 Sn11 Sn13 129.0(5) . .
O21 Sn11 Sn13 43.4(4) . .
O16 Sn11 Sn13 132.3(5) . .
O28 Sn11 Sn13 39.8(4) . .
C41 Sn11 Sn13 86.2(8) . .
O4 Sn11 Na1 36.9(5) . .
O14 Sn11 Na1 102.1(8) . .
O21 Sn11 Na1 64.1(6) . .
O16 Sn11 Na1 99.8(9) . .
O28 Sn11 Na1 65.4(6) . .
C41 Sn11 Na1 160.8(8) . .
Sn13 Sn11 Na1 74.71(13) . .
O22 Sn12 O4 87.2(6) . .
O22 Sn12 O26 92.2(9) . .
O4 Sn12 O26 91.3(8) . .
O22 Sn12 O15 160.7(6) . .
O4 Sn12 O15 73.8(6) . .
O26 Sn12 O15 85.0(11) . .
O22 Sn12 C45 102.3(9) . .
O4 Sn12 C45 165.7(14) . .
O26 Sn12 C45 98.9(15) . .
O15 Sn12 C45 97.1(9) . .
O22 Sn12 O16 87.4(8) . .
O4 Sn12 O16 71.1(8) . .
O26 Sn12 O16 162.4(7) . .
O15 Sn12 O16 89.5(10) . .
C45 Sn12 O16 98.3(15) . .
O22 Sn12 Na1 60.5(5) . .
O4 Sn12 Na1 38.0(6) . .
O26 Sn12 Na1 67.7(5) . .
O15 Sn12 Na1 101.1(5) . .
C45 Sn12 Na1 156.2(11) . .
O16 Sn12 Na1 97.1(5) . .
O17 Sn13 O28 100.5(7) . .
O17 Sn13 O29 95.1(7) . .
O28 Sn13 O29 86.5(7) . .
O17 Sn13 C49 115.4(11) . .
O28 Sn13 C49 143.4(11) . .
O29 Sn13 C49 96.5(11) . .
O17 Sn13 O21 95.8(6) . .
O28 Sn13 O21 76.2(6) . .
O29 Sn13 O21 161.0(7) . .
C49 Sn13 O21 92.8(10) . .
O17 Sn13 Sn11 117.8(4) . .
O28 Sn13 Sn11 41.5(4) . .
O29 Sn13 Sn11 119.7(5) . .
C49 Sn13 Sn11 109.9(9) . .
O21 Sn13 Sn11 41.3(4) . .
O2 Na1 O3 109.5(7) . .
O2 Na1 O1 110.2(7) . .
O3 Na1 O1 108.1(5) . .
O2 Na1 O4 109.6(8) . .
O3 Na1 O4 109.8(7) . .
O1 Na1 O4 109.6(7) . .
O2 Na1 Sn3 123.0(5) . .
O3 Na1 Sn3 121.8(5) . .
O1 Na1 Sn3 33.6(4) . .
O4 Na1 Sn3 75.9(5) . .
O2 Na1 Sn9 123.4(5) . .
O3 Na1 Sn9 32.7(5) . .
O1 Na1 Sn9 120.2(5) . .
O4 Na1 Sn9 77.2(5) . .
Sn3 Na1 Sn9 113.3(3) . .
O2 Na1 Sn5 33.1(5) . .
O3 Na1 Sn5 91.9(5) . .
O1 Na1 Sn5 143.3(6) . .
O4 Na1 Sn5 91.0(5) . .
Sn3 Na1 Sn5 146.2(2) . .
Sn9 Na1 Sn5 93.39(18) . .
O2 Na1 Sn6 32.7(4) . .
O3 Na1 Sn6 142.1(6) . .
O1 Na1 Sn6 93.0(4) . .
O4 Na1 Sn6 91.1(5) . .
Sn3 Na1 Sn6 93.17(18) . .
Sn9 Na1 Sn6 146.8(2) . .
Sn5 Na1 Sn6 55.43(14) . .
O2 Na1 Sn7 76.7(5) . .
O3 Na1 Sn7 32.9(5) . .
O1 Na1 Sn7 123.8(5) . .
O4 Na1 Sn7 120.3(5) . .
Sn3 Na1 Sn7 150.9(2) . .
Sn9 Na1 Sn7 55.03(12) . .
Sn5 Na1 Sn7 62.04(16) . .
Sn6 Na1 Sn7 109.3(3) . .
O2 Na1 Sn4 31.1(5) . .
O3 Na1 Sn4 92.4(6) . .
O1 Na1 Sn4 92.5(5) . .
O4 Na1 Sn4 140.8(6) . .
Sn3 Na1 Sn4 119.7(2) . .
Sn9 Na1 Sn4 119.7(2) . .
Sn5 Na1 Sn4 55.23(17) . .
Sn6 Na1 Sn4 54.63(17) . .
Sn7 Na1 Sn4 64.71(19) . .
O2 Na1 Sn2 76.8(5) . .
O3 Na1 Sn2 124.0(5) . .
O1 Na1 Sn2 33.5(4) . .
O4 Na1 Sn2 120.2(5) . .
Sn3 Na1 Sn2 55.37(12) . .
Sn9 Na1 Sn2 149.6(2) . .
Sn5 Na1 Sn2 109.9(3) . .
Sn6 Na1 Sn2 62.40(15) . .
Sn7 Na1 Sn2 119.0(3) . .
Sn4 Na1 Sn2 64.33(19) . .
O2 Na1 Sn11 139.5(6) . .
O3 Na1 Sn11 93.5(6) . .
O1 Na1 Sn11 92.6(5) . .
O4 Na1 Sn11 29.9(5) . .
Sn3 Na1 Sn11 62.68(18) . .
Sn9 Na1 Sn11 63.83(19) . .
Sn5 Na1 Sn11 117.2(2) . .
Sn6 Na1 Sn11 117.2(2) . .
Sn7 Na1 Sn11 118.2(2) . .
Sn4 Na1 Sn11 170.6(2) . .
Sn2 Na1 Sn11 117.6(2) . .
Sn1 O1 Sn3 107.9(7) . .
Sn1 O1 Sn2 105.4(7) . .
Sn3 O1 Sn2 105.3(6) . .
Sn1 O1 Na1 119.2(6) . .
Sn3 O1 Na1 108.5(7) . .
Sn2 O1 Na1 109.7(7) . .
Sn4 O2 Sn6 107.2(10) . .
Sn4 O2 Sn5 108.2(9) . .
Sn6 O2 Sn5 106.7(7) . .
Sn4 O2 Na1 113.3(7) . .
Sn6 O2 Na1 111.0(9) . .
Sn5 O2 Na1 110.2(9) . .
Sn9 O3 Sn8 105.9(7) . .
Sn9 O3 Sn7 106.2(6) . .
Sn8 O3 Sn7 105.2(7) . .
Sn9 O3 Na1 110.4(7) . .
Sn8 O3 Na1 118.0(7) . .
Sn7 O3 Na1 110.4(7) . .
Sn11 O4 Sn10 108.8(10) . .
Sn11 O4 Sn12 109.9(9) . .
Sn10 O4 Sn12 105.9(7) . .
Sn11 O4 Na1 113.2(7) . .
Sn10 O4 Na1 109.7(9) . .
Sn12 O4 Na1 109.2(9) . .
C53 O5 Sn3 120.3(15) . .
C53 O5 Sn1 121.2(15) . .
Sn3 O5 Sn1 102.5(6) . .
C54 O6 Sn1 125.5(15) . .
C54 O6 Sn2 125.0(15) . .
Sn1 O6 Sn2 104.1(7) . .
C55 O7 Sn2 116.2(17) . .
C55 O7 Sn3 121.4(17) . .
Sn2 O7 Sn3 102.6(6) . .
C56 O8 Sn4 128(3) . .
C56 O8 Sn5 127(3) . .
Sn4 O8 Sn5 104.8(12) . .
C57 O9 Sn6 122.5(19) . .
C57 O9 Sn5 120(2) . .
Sn6 O9 Sn5 102.7(8) . .
C58 O10 Sn4 126(2) . .
C58 O10 Sn6 119(2) . .
Sn4 O10 Sn6 102.9(11) . .
C59 O11 Sn8 123.4(15) . .
C59 O11 Sn7 126.2(16) . .
Sn8 O11 Sn7 103.3(7) . .
Sn9 O12 Sn8 103.1(7) . .
C61 O13 Sn7 117.9(18) . .
C61 O13 Sn9 121.3(18) . .
Sn7 O13 Sn9 101.8(6) . .
C62 O14 Sn11 130(2) . .
C62 O14 Sn10 114(2) . .
Sn11 O14 Sn10 100.8(10) . .
C63 O15 Sn12 120(2) . .
C63 O15 Sn10 119(2) . .
Sn12 O15 Sn10 102.5(7) . .
C64 O16 Sn11 132(3) . .
C64 O16 Sn12 125(2) . .
Sn11 O16 Sn12 102.3(11) . .
Sn13 O17 Sn1 131.2(7) . .
Sn13 O17 Sn8 126.6(7) . .
Sn1 O17 Sn8 99.0(6) . .
Sn1 O18 Sn8 102.7(7) . .
Sn2 O19 Sn4 134.9(8) . .
Sn6 O20 Sn2 138.8(11) . .
Sn3 O21 Sn11 132.0(8) . .
Sn3 O21 Sn13 130.2(7) . .
Sn11 O21 Sn13 95.4(6) . .
Sn12 O22 Sn3 138.0(11) . .
Sn4 O23 Sn7 135.4(8) . .
Sn7 O24 Sn5 135.6(12) . .
Sn10 O25 Sn5 137.1(8) . .
Sn6 O26 Sn12 135.0(10) . .
Sn10 O27 Sn9 139.9(12) . .
Sn13 O28 Sn9 126.1(7) . .
Sn13 O28 Sn11 98.7(7) . .
Sn9 O28 Sn11 132.1(8) . .
C65 O29 Sn13 130(2) . .
C2 C1 Sn1 115.0(14) . .
C2 C1 H1A 108.5 . .
Sn1 C1 H1A 108.5 . .
C2 C1 H1B 108.5 . .
Sn1 C1 H1B 108.5 . .
H1A C1 H1B 107.5 . .
C3 C2 C1 114.3(19) . .
C3 C2 H2A 108.7 . .
C1 C2 H2A 108.7 . .
C3 C2 H2B 108.7 . .
C1 C2 H2B 108.7 . .
H2A C2 H2B 107.6 . .
C2 C3 C4 109(2) . .
C2 C3 H3A 109.9 . .
C4 C3 H3A 109.9 . .
C2 C3 H3B 109.9 . .
C4 C3 H3B 109.9 . .
H3A C3 H3B 108.3 . .
C3 C4 H4A 109.5 . .
C3 C4 H4B 109.5 . .
H4A C4 H4B 109.5 . .
C3 C4 H4C 109.5 . .
H4A C4 H4C 109.5 . .
H4B C4 H4C 109.5 . .
C6 C5 Sn2 127(2) . .
C6 C5 H5A 105.5 . .
Sn2 C5 H5A 105.5 . .
C6 C5 H5B 105.5 . .
Sn2 C5 H5B 105.5 . .
H5A C5 H5B 106.0 . .
C5 C6 C7 121(4) . .
C5 C6 H6A 107.0 . .
C7 C6 H6A 107.0 . .
C5 C6 H6B 107.0 . .
C7 C6 H6B 107.0 . .
H6A C6 H6B 106.8 . .
C8 C7 C6 109(4) . .
C8 C7 H7A 109.8 . .
C6 C7 H7A 109.8 . .
C8 C7 H7B 109.8 . .
C6 C7 H7B 109.8 . .
H7A C7 H7B 108.2 . .
C7 C8 H8A 109.5 . .
C7 C8 H8B 109.5 . .
H8A C8 H8B 109.5 . .
C7 C8 H8C 109.5 . .
H8A C8 H8C 109.5 . .
H8B C8 H8C 109.5 . .
C10 C9 Sn3 114.0(17) . .
C10 C9 H9A 108.7 . .
Sn3 C9 H9A 108.7 . .
C10 C9 H9B 108.7 . .
Sn3 C9 H9B 108.7 . .
H9A C9 H9B 107.6 . .
C9 C10 C11 110(3) . .
C9 C10 H10A 109.7 . .
C11 C10 H10A 109.7 . .
C9 C10 H10B 109.7 . .
C11 C10 H10B 109.7 . .
H10A C10 H10B 108.2 . .
C12 C11 C10 106(3) . .
C12 C11 H11A 110.5 . .
C10 C11 H11A 110.5 . .
C12 C11 H11B 110.5 . .
C10 C11 H11B 110.5 . .
H11A C11 H11B 108.7 . .
C11 C12 H12A 109.5 . .
C11 C12 H12B 109.5 . .
H12A C12 H12B 109.5 . .
C11 C12 H12C 109.5 . .
H12A C12 H12C 109.5 . .
H12B C12 H12C 109.5 . .
C14 C13 Sn4 120(3) . .
C14 C13 H13A 107.2 . .
Sn4 C13 H13A 107.2 . .
C14 C13 H13B 107.2 . .
Sn4 C13 H13B 107.2 . .
H13A C13 H13B 106.9 . .
C13 C14 C15 129(5) . .
C13 C14 H14A 105.1 . .
C15 C14 H14A 105.1 . .
C13 C14 H14B 105.1 . .
C15 C14 H14B 105.1 . .
H14A C14 H14B 105.9 . .
C16 C15 C14 113(5) . .
C16 C15 H15A 109.0 . .
C14 C15 H15A 109.0 . .
C16 C15 H15B 109.0 . .
C14 C15 H15B 109.0 . .
H15A C15 H15B 107.8 . .
C15 C16 H16A 109.5 . .
C15 C16 H16B 109.5 . .
H16A C16 H16B 109.5 . .
C15 C16 H16C 109.5 . .
H16A C16 H16C 109.5 . .
H16B C16 H16C 109.5 . .
C18 C17 Sn5 115(2) . .
C18 C17 H17A 108.6 . .
Sn5 C17 H17A 108.6 . .
C18 C17 H17B 108.6 . .
Sn5 C17 H17B 108.6 . .
H17A C17 H17B 107.6 . .
C17 C18 C19 108(3) . .
C17 C18 H18A 110.0 . .
C19 C18 H18A 110.0 . .
C17 C18 H18B 110.0 . .
C19 C18 H18B 110.0 . .
H18A C18 H18B 108.4 . .
C20 C19 C18 106(3) . .
C20 C19 H19A 110.6 . .
C18 C19 H19A 110.6 . .
C20 C19 H19B 110.6 . .
C18 C19 H19B 110.6 . .
H19A C19 H19B 108.8 . .
C19 C20 H20A 109.5 . .
C19 C20 H20B 109.5 . .
H20A C20 H20B 109.5 . .
C19 C20 H20C 109.5 . .
H20A C20 H20C 109.5 . .
H20B C20 H20C 109.5 . .
C22 C21 Sn6 116.6(18) . .
C22 C21 H21A 108.1 . .
Sn6 C21 H21A 108.1 . .
C22 C21 H21B 108.1 . .
Sn6 C21 H21B 108.1 . .
H21A C21 H21B 107.3 . .
C21 C22 C23 113(3) . .
C21 C22 H22A 109.0 . .
C23 C22 H22A 109.0 . .
C21 C22 H22B 109.0 . .
C23 C22 H22B 109.0 . .
H22A C22 H22B 107.8 . .
C24 C23 C22 113(4) . .
C24 C23 H23A 109.1 . .
C22 C23 H23A 109.1 . .
C24 C23 H23B 109.1 . .
C22 C23 H23B 109.1 . .
H23A C23 H23B 107.8 . .
C23 C24 H24A 109.5 . .
C23 C24 H24B 109.5 . .
H24A C24 H24B 109.5 . .
C23 C24 H24C 109.5 . .
H24A C24 H24C 109.5 . .
H24B C24 H24C 109.5 . .
C26 C25 Sn7 111(2) . .
C26 C25 H25A 109.5 . .
Sn7 C25 H25A 109.5 . .
C26 C25 H25B 109.5 . .
Sn7 C25 H25B 109.5 . .
H25A C25 H25B 108.1 . .
C25 C26 C27A 112(4) . .
C25 C26 C27 112(4) . .
C25 C26 H26A 109.2 . .
C27 C26 H26A 109.2 . .
C25 C26 H26B 109.2 . .
C27 C26 H26B 109.2 . .
H26A C26 H26B 107.9 . .
C28 C27 C26 109.7(19) . .
C28 C27 H27A 109.7 . .
C26 C27 H27A 109.7 . .
C28 C27 H27B 109.7 . .
C26 C27 H27B 109.7 . .
H27A C27 H27B 108.2 . .
C27 C28 H28A 109.5 . .
C27 C28 H28B 109.5 . .
H28A C28 H28B 109.5 . .
C27 C28 H28C 109.5 . .
H28A C28 H28C 109.5 . .
H28B C28 H28C 109.5 . .
C28A C27A C26 110(2) . .
C28A C27A H27C 109.7 . .
C26 C27A H27C 109.7 . .
C28A C27A H27D 109.7 . .
C26 C27A H27D 109.7 . .
H27C C27A H27D 108.2 . .
C27A C28A C36A 123(10) . 3_567
C27A C28A H28D 109.5 . .
C36A C28A H28D 97.0 3_567 .
C27A C28A H28E 109.5 . .
C36A C28A H28E 15.3 3_567 .
H28D C28A H28E 109.5 . .
C27A C28A H28F 109.5 . .
C36A C28A H28F 107.0 3_567 .
H28D C28A H28F 109.5 . .
H28E C28A H28F 109.5 . .
C30 C29 Sn8 115.4(17) . .
C30 C29 H29A 108.4 . .
Sn8 C29 H29A 108.4 . .
C30 C29 H29B 108.4 . .
Sn8 C29 H29B 108.4 . .
H29A C29 H29B 107.5 . .
C29 C30 C31 112(3) . .
C29 C30 H30A 109.3 . .
C31 C30 H30A 109.3 . .
C29 C30 H30B 109.3 . .
C31 C30 H30B 109.3 . .
H30A C30 H30B 107.9 . .
C32 C31 C30 103(3) . .
C32 C31 H31A 111.3 . .
C30 C31 H31A 111.3 . .
C32 C31 H31B 111.3 . .
C30 C31 H31B 111.3 . .
H31A C31 H31B 109.2 . .
C31 C32 H32A 109.5 . .
C31 C32 H32B 109.5 . .
H32A C32 H32B 109.5 . .
C31 C32 H32C 109.5 . .
H32A C32 H32C 109.5 . .
H32B C32 H32C 109.5 . .
C34 C33 Sn9 116(3) . .
C34 C33 H33A 108.4 . .
Sn9 C33 H33A 108.4 . .
C34 C33 H33B 108.4 . .
Sn9 C33 H33B 108.4 . .
H33A C33 H33B 107.4 . .
C33 C34 C35A 108(6) . .
C33 C34 C35 108(6) . .
C33 C34 H34A 110.0 . .
C35 C34 H34A 110.0 . .
C33 C34 H34B 110.0 . .
C35 C34 H34B 110.0 . .
H34A C34 H34B 108.4 . .
C36 C35 C34 111(2) . .
C36 C35 H35A 109.4 . .
C34 C35 H35A 109.4 . .
C36 C35 H35B 109.4 . .
C34 C35 H35B 109.4 . .
H35A C35 H35B 108.0 . .
C35 C36 H36A 109.5 . .
C35 C36 H36B 109.5 . .
H36A C36 H36B 109.5 . .
C35 C36 H36C 109.5 . .
H36A C36 H36C 109.5 . .
H36B C36 H36C 109.5 . .
C36A C35A C34 111(2) . .
C36A C35A H35C 109.5 . .
C34 C35A H35C 109.5 . .
C36A C35A H35D 109.5 . .
C34 C35A H35D 109.5 . .
H35C C35A H35D 108.1 . .
C35A C36A C28A 134(10) . 3_567
C35A C36A H36D 109.5 . .
C28A C36A H36D 107.6 3_567 .
C35A C36A H36E 109.5 . .
C28A C36A H36E 30.1 3_567 .
H36D C36A H36E 109.5 . .
C35A C36A H36F 109.5 . .
C28A C36A H36F 82.6 3_567 .
H36D C36A H36F 109.5 . .
H36E C36A H36F 109.5 . .
C38 C37 Sn10 117(2) . .
C38 C37 H37A 108.1 . .
Sn10 C37 H37A 108.1 . .
C38 C37 H37B 108.1 . .
Sn10 C37 H37B 108.1 . .
H37A C37 H37B 107.3 . .
C37 C38 C39 110.5(19) . .
C37 C38 H38A 109.6 . .
C39 C38 H38A 109.6 . .
C37 C38 H38B 109.6 . .
C39 C38 H38B 109.6 . .
H38A C38 H38B 108.1 . .
C40 C39 C38 110(2) . .
C40 C39 H39A 109.6 . .
C38 C39 H39A 109.6 . .
C40 C39 H39B 109.6 . .
C38 C39 H39B 109.6 . .
H39A C39 H39B 108.2 . .
C39 C40 H40A 109.5 . .
C39 C40 H40B 109.5 . .
H40A C40 H40B 109.5 . .
C39 C40 H40C 109.5 . .
H40A C40 H40C 109.5 . .
H40B C40 H40C 109.5 . .
C42 C41 Sn11 113(2) . .
C42 C41 H41A 109.0 . .
Sn11 C41 H41A 109.0 . .
C42 C41 H41B 109.0 . .
Sn11 C41 H41B 109.0 . .
H41A C41 H41B 107.8 . .
C41 C42 C43 113(3) . .
C41 C42 H42A 109.1 . .
C43 C42 H42A 109.1 . .
C41 C42 H42B 109.1 . .
C43 C42 H42B 109.1 . .
H42A C42 H42B 107.8 . .
C44 C43 C42 109(4) . .
C44 C43 H43A 110.0 . .
C42 C43 H43A 110.0 . .
C44 C43 H43B 110.0 . .
C42 C43 H43B 110.0 . .
H43A C43 H43B 108.3 . .
C43 C44 H44A 109.5 . .
C43 C44 H44B 109.5 . .
H44A C44 H44B 109.5 . .
C43 C44 H44C 109.5 . .
H44A C44 H44C 109.5 . .
H44B C44 H44C 109.5 . .
C46 C45 Sn12 115.3(19) . .
C46 C45 H45A 108.4 . .
Sn12 C45 H45A 108.4 . .
C46 C45 H45B 108.4 . .
Sn12 C45 H45B 108.4 . .
H45A C45 H45B 107.5 . .
C45 C46 C47 115(3) . .
C45 C46 H46A 108.4 . .
C47 C46 H46A 108.4 . .
C45 C46 H46B 108.4 . .
C47 C46 H46B 108.4 . .
H46A C46 H46B 107.5 . .
C48 C47 C46 109(3) . .
C48 C47 H47A 109.9 . .
C46 C47 H47A 109.9 . .
C48 C47 H47B 109.9 . .
C46 C47 H47B 109.9 . .
H47A C47 H47B 108.3 . .
C47 C48 H48A 109.5 . .
C47 C48 H48B 109.5 . .
H48A C48 H48B 109.5 . .
C47 C48 H48C 109.5 . .
H48A C48 H48C 109.5 . .
H48B C48 H48C 109.5 . .
C50 C49 Sn13 124(3) . .
C50 C49 H49A 106.4 . .
Sn13 C49 H49A 106.4 . .
C50 C49 H49B 106.4 . .
Sn13 C49 H49B 106.4 . .
H49A C49 H49B 106.5 . .
C49 C50 C51 123(5) . .
C49 C50 H50A 106.6 . .
C51 C50 H50A 106.6 . .
C49 C50 H50B 106.5 . .
C51 C50 H50B 106.5 . .
H50A C50 H50B 106.5 . .
C50 C51 C52 116(5) . .
C50 C51 H51A 108.3 . .
C52 C51 H51A 108.3 . .
C50 C51 H51B 108.2 . .
C52 C51 H51B 108.3 . .
H51A C51 H51B 107.4 . .
C51 C52 H52A 109.5 . .
C51 C52 H52B 109.5 . .
H52A C52 H52B 109.5 . .
C51 C52 H52C 109.5 . .
H52A C52 H52C 109.5 . .
H52B C52 H52C 109.5 . .
O5 C53 H53A 109.5 . .
O5 C53 H53B 109.5 . .
H53A C53 H53B 109.5 . .
O5 C53 H53C 109.5 . .
H53A C53 H53C 109.5 . .
H53B C53 H53C 109.5 . .
O6 C54 H54A 109.5 . .
O6 C54 H54B 109.5 . .
H54A C54 H54B 109.5 . .
O6 C54 H54C 109.5 . .
H54A C54 H54C 109.5 . .
H54B C54 H54C 109.5 . .
O7 C55 H55A 109.5 . .
O7 C55 H55B 109.5 . .
H55A C55 H55B 109.5 . .
O7 C55 H55C 109.5 . .
H55A C55 H55C 109.5 . .
H55B C55 H55C 109.5 . .
O8 C56 H56A 109.5 . .
O8 C56 H56B 109.5 . .
H56A C56 H56B 109.5 . .
O8 C56 H56C 109.5 . .
H56A C56 H56C 109.5 . .
H56B C56 H56C 109.5 . .
O9 C57 H57A 109.5 . .
O9 C57 H57B 109.5 . .
H57A C57 H57B 109.5 . .
O9 C57 H57C 109.5 . .
H57A C57 H57C 109.5 . .
H57B C57 H57C 109.5 . .
O10 C58 H58A 109.5 . .
O10 C58 H58B 109.5 . .
H58A C58 H58B 109.5 . .
O10 C58 H58C 109.5 . .
H58A C58 H58C 109.5 . .
H58B C58 H58C 109.5 . .
O11 C59 H59A 109.5 . .
O11 C59 H59B 109.5 . .
H59A C59 H59B 109.5 . .
O11 C59 H59C 109.5 . .
H59A C59 H59C 109.5 . .
H59B C59 H59C 109.5 . .
O13 C61 H61A 109.5 . .
O13 C61 H61B 109.5 . .
H61A C61 H61B 109.5 . .
O13 C61 H61C 109.5 . .
H61A C61 H61C 109.5 . .
H61B C61 H61C 109.5 . .
O14 C62 H62A 109.5 . .
O14 C62 H62B 109.5 . .
H62A C62 H62B 109.5 . .
O14 C62 H62C 109.5 . .
H62A C62 H62C 109.5 . .
H62B C62 H62C 109.5 . .
O15 C63 H63A 109.5 . .
O15 C63 H63B 109.5 . .
H63A C63 H63B 109.5 . .
O15 C63 H63C 109.5 . .
H63A C63 H63C 109.5 . .
H63B C63 H63C 109.5 . .
O16 C64 H64A 109.5 . .
O16 C64 H64B 109.5 . .
H64A C64 H64B 109.5 . .
O16 C64 H64C 109.5 . .
H64A C64 H64C 109.5 . .
H64B C64 H64C 109.5 . .
O29 C65 H65A 109.5 . .
O29 C65 H65B 109.5 . .
H65A C65 H65B 109.5 . .
O29 C65 H65C 109.5 . .
H65A C65 H65C 109.5 . .
H65B C65 H65C 109.5 . .

loop_
_geom_bond_atom_site_label_1
_geom_bond_atom_site_label_2
_geom_bond_distance
_geom_bond_site_symmetry_2
Sn1 O18 2.036(15) .
Sn1 O1 2.084(13) .
Sn1 O17 2.102(15) .
Sn1 O6 2.113(16) .
Sn1 C1 2.130(19) .
Sn1 O5 2.191(16) .
Sn1 Sn8 3.228(2) .
Sn2 O20 2.019(16) .
Sn2 O19 2.095(18) .
Sn2 C5 2.13(3) .
Sn2 O1 2.138(16) .
Sn2 O7 2.147(18) .
Sn2 O6 2.148(14) .
Sn2 Na1 3.650(9) .
Sn3 O21 2.042(17) .
Sn3 O22 2.081(16) .
Sn3 O1 2.093(17) .
Sn3 O5 2.140(14) .
Sn3 O7 2.163(18) .
Sn3 C9 2.17(3) .
Sn3 Na1 3.587(9) .
Sn4 O2 2.05(2) .
Sn4 O8 2.09(2) .
Sn4 O10 2.094(18) .
Sn4 O23 2.105(16) .
Sn4 O19 2.112(16) .
Sn4 C13 2.16(4) .
Sn4 Na1 3.648(12) .
Sn5 O24 2.024(16) .
Sn5 O2 2.111(16) .
Sn5 O8 2.17(3) .
Sn5 O25 2.18(3) .
Sn5 O9 2.178(18) .
Sn5 C17 2.18(3) .
Sn5 Na1 3.630(9) .
Sn6 O20 2.015(16) .
Sn6 O26 2.02(3) .
Sn6 O2 2.102(15) .
Sn6 C21 2.11(3) .
Sn6 O9 2.149(18) .
Sn6 O10 2.18(3) .
Sn6 Na1 3.638(9) .
Sn7 O24 2.024(16) .
Sn7 O3 2.110(17) .
Sn7 O23 2.111(19) .
Sn7 O13 2.131(19) .
Sn7 C25 2.13(3) .
Sn7 O11 2.154(14) .
Sn7 Na1 3.641(9) .
Sn8 O18 2.098(16) .
Sn8 O3 2.106(13) .
Sn8 O11 2.117(17) .
Sn8 C29 2.14(2) .
Sn8 O17 2.143(15) .
Sn8 O12 2.148(18) .
Sn9 O3 2.086(18) .
Sn9 O27 2.102(17) .
Sn9 O28 2.104(17) .
Sn9 O12 2.124(14) .
Sn9 C33 2.14(3) .
Sn9 O13 2.190(18) .
Sn9 Na1 3.620(9) .
Sn10 O25 1.96(3) .
Sn10 O27 2.044(16) .
Sn10 O4 2.100(16) .
Sn10 C37 2.15(3) .
Sn10 O15 2.163(18) .
Sn10 O14 2.25(3) .
Sn10 Na1 3.680(9) .
Sn11 O4 1.99(3) .
Sn11 O14 2.053(18) .
Sn11 O21 2.087(15) .
Sn11 O16 2.090(18) .
Sn11 O28 2.111(15) .
Sn11 C41 2.14(4) .
Sn11 Sn13 3.150(3) .
Sn11 Na1 3.666(12) .
Sn12 O22 2.045(16) .
Sn12 O4 2.108(16) .
Sn12 O26 2.11(3) .
Sn12 O15 2.143(18) .
Sn12 C45 2.17(3) .
Sn12 O16 2.21(3) .
Sn12 Na1 3.675(9) .
Sn13 O17 1.931(15) .
Sn13 O28 2.041(16) .
Sn13 O29 2.063(18) .
Sn13 C49 2.14(3) .
Sn13 O21 2.172(16) .
Na1 O2 2.31(2) .
Na1 O3 2.320(15) .
Na1 O1 2.324(16) .
Na1 O4 2.40(2) .
O5 C53 1.45(3) .
O6 C54 1.40(3) .
O7 C55 1.48(3) .
O8 C56 1.44(5) .
O9 C57 1.43(3) .
O10 C58 1.48(4) .
O11 C59 1.39(3) .
O13 C61 1.44(3) .
O14 C62 1.43(4) .
O15 C63 1.45(4) .
O16 C64 1.45(5) .
O29 C65 1.36(4) .
C1 C2 1.530(17) .
C1 H1A 0.9900 .
C1 H1B 0.9900 .
C2 C3 1.526(18) .
C2 H2A 0.9900 .
C2 H2B 0.9900 .
C3 C4 1.530(19) .
C3 H3A 0.9900 .
C3 H3B 0.9900 .
C4 H4A 0.9800 .
C4 H4B 0.9800 .
C4 H4C 0.9800 .
C5 C6 1.493(19) .
C5 H5A 0.9900 .
C5 H5B 0.9900 .
C6 C7 1.52(2) .
C6 H6A 0.9900 .
C6 H6B 0.9900 .
C7 C8 1.51(2) .
C7 H7A 0.9900 .
C7 H7B 0.9900 .
C8 H8A 0.9800 .
C8 H8B 0.9800 .
C8 H8C 0.9800 .
C9 C10 1.514(19) .
C9 H9A 0.9900 .
C9 H9B 0.9900 .
C10 C11 1.524(19) .
C10 H10A 0.9900 .
C10 H10B 0.9900 .
C11 C12 1.514(19) .
C11 H11A 0.9900 .
C11 H11B 0.9900 .
C12 H12A 0.9800 .
C12 H12B 0.9800 .
C12 H12C 0.9800 .
C13 C14 1.52(2) .
C13 H13A 0.9900 .
C13 H13B 0.9900 .
C14 C15 1.54(2) .
C14 H14A 0.9900 .
C14 H14B 0.9900 .
C15 C16 1.52(2) .
C15 H15A 0.9900 .
C15 H15B 0.9900 .
C16 H16A 0.9800 .
C16 H16B 0.9800 .
C16 H16C 0.9800 .
C17 C18 1.500(19) .
C17 H17A 0.9900 .
C17 H17B 0.9900 .
C18 C19 1.514(19) .
C18 H18A 0.9900 .
C18 H18B 0.9900 .
C19 C20 1.49(2) .
C19 H19A 0.9900 .
C19 H19B 0.9900 .
C20 H20A 0.9800 .
C20 H20B 0.9800 .
C20 H20C 0.9800 .
C21 C22 1.510(19) .
C21 H21A 0.9900 .
C21 H21B 0.9900 .
C22 C23 1.518(19) .
C22 H22A 0.9900 .
C22 H22B 0.9900 .
C23 C24 1.50(2) .
C23 H23A 0.9900 .
C23 H23B 0.9900 .
C24 H24A 0.9800 .
C24 H24B 0.9800 .
C24 H24C 0.9800 .
C25 C26 1.53(2) .
C25 H25A 0.9900 .
C25 H25B 0.9900 .
C26 C27A 1.54(2) .
C26 C27 1.54(2) .
C26 H26A 0.9900 .
C26 H26B 0.9900 .
C27 C28 1.517(15) .
C27 H27A 0.9900 .
C27 H27B 0.9900 .
C28 H28A 0.9800 .
C28 H28B 0.9800 .
C28 H28C 0.9800 .
C27A C28A 1.52(2) .
C27A H27C 0.9900 .
C27A H27D 0.9900 .
C28A C36A 1.90(18) 3_567
C28A H28D 0.9800 .
C28A H28E 0.9800 .
C28A H28F 0.9800 .
C29 C30 1.499(19) .
C29 H29A 0.9900 .
C29 H29B 0.9900 .
C30 C31 1.536(19) .
C30 H30A 0.9900 .
C30 H30B 0.9900 .
C31 C32 1.53(2) .
C31 H31A 0.9900 .
C31 H31B 0.9900 .
C32 H32A 0.9800 .
C32 H32B 0.9800 .
C32 H32C 0.9800 .
C33 C34 1.52(2) .
C33 H33A 0.9900 .
C33 H33B 0.9900 .
C34 C35A 1.53(2) .
C34 C35 1.53(2) .
C34 H34A 0.9900 .
C34 H34B 0.9900 .
C35 C36 1.51(2) .
C35 H35A 0.9900 .
C35 H35B 0.9900 .
C36 H36A 0.9800 .
C36 H36B 0.9800 .
C36 H36C 0.9800 .
C35A C36A 1.51(2) .
C35A H35C 0.9899 .
C35A H35D 0.9899 .
C36A C28A 1.90(18) 3_567
C36A H36D 0.9800 .
C36A H36E 0.9800 .
C36A H36F 0.9800 .
C37 C38 1.500(19) .
C37 H37A 0.9900 .
C37 H37B 0.9900 .
C38 C39 1.53(2) .
C38 H38A 0.9900 .
C38 H38B 0.9900 .
C39 C40 1.51(2) .
C39 H39A 0.9900 .
C39 H39B 0.9900 .
C40 H40A 0.9800 .
C40 H40B 0.9800 .
C40 H40C 0.9800 .
C41 C42 1.527(19) .
C41 H41A 0.9900 .
C41 H41B 0.9900 .
C42 C43 1.53(2) .
C42 H42A 0.9900 .
C42 H42B 0.9900 .
C43 C44 1.50(2) .
C43 H43A 0.9900 .
C43 H43B 0.9900 .
C44 H44A 0.9800 .
C44 H44B 0.9800 .
C44 H44C 0.9800 .
C45 C46 1.503(19) .
C45 H45A 0.9900 .
C45 H45B 0.9900 .
C46 C47 1.517(19) .
C46 H46A 0.9900 .
C46 H46B 0.9900 .
C47 C48 1.50(2) .
C47 H47A 0.9900 .
C47 H47B 0.9900 .
C48 H48A 0.9800 .
C48 H48B 0.9800 .
C48 H48C 0.9800 .
C49 C50 1.50(2) .
C49 H49A 0.9900 .
C49 H49B 0.9900 .
C50 C51 1.53(2) .
C50 H50A 0.9900 .
C50 H50B 0.9900 .
C51 C52 1.54(2) .
C51 H51A 0.9900 .
C51 H51B 0.9900 .
C52 H52A 0.9800 .
C52 H52B 0.9800 .
C52 H52C 0.9800 .
C53 H53A 0.9800 .
C53 H53B 0.9800 .
C53 H53C 0.9800 .
C54 H54A 0.9800 .
C54 H54B 0.9800 .
C54 H54C 0.9800 .
C55 H55A 0.9800 .
C55 H55B 0.9800 .
C55 H55C 0.9800 .
C56 H56A 0.9800 .
C56 H56B 0.9800 .
C56 H56C 0.9800 .
C57 H57A 0.9800 .
C57 H57B 0.9800 .
C57 H57C 0.9800 .
C58 H58A 0.9800 .
C58 H58B 0.9800 .
C58 H58C 0.9800 .
C59 H59A 0.9800 .
C59 H59B 0.9800 .
C59 H59C 0.9800 .
C61 H61A 0.9800 .
C61 H61B 0.9800 .
C61 H61C 0.9800 .
C62 H62A 0.9800 .
C62 H62B 0.9800 .
C62 H62C 0.9800 .
C63 H63A 0.9800 .
C63 H63B 0.9800 .
C63 H63C 0.9800 .
C64 H64A 0.9800 .
C64 H64B 0.9800 .
C64 H64C 0.9800 .
C65 H65A 0.9800 .
C65 H65B 0.9800 .
C65 H65C 0.9800 .

loop_
_geom_torsion_atom_site_label_1
_geom_torsion_atom_site_label_2
_geom_torsion_atom_site_label_3
_geom_torsion_atom_site_label_4
_geom_torsion
_geom_torsion_site_symmetry_4
Sn1 C1 C2 C3 176(2) .
C1 C2 C3 C4 -179(4) .
Sn2 C5 C6 C7 168(4) .
C5 C6 C7 C8 161(6) .
Sn3 C9 C10 C11 176(2) .
C9 C10 C11 C12 -172(3) .
Sn4 C13 C14 C15 174(4) .
C13 C14 C15 C16 -178(5) .
Sn5 C17 C18 C19 -179(4) .
C17 C18 C19 C20 170(6) .
Sn6 C21 C22 C23 -176(4) .
C21 C22 C23 C24 131(7) .
Sn7 C25 C26 C27A 176(6) .
Sn7 C25 C26 C27 176(6) .
C25 C26 C27 C28 -33(15) .
C25 C26 C27A C28A 177(10) .
C26 C27A C28A C36A -67(14) 3_567
Sn8 C29 C30 C31 179(3) .
C29 C30 C31 C32 -171(5) .
Sn9 C33 C34 C35A 177(5) .
Sn9 C33 C34 C35 177(5) .
C33 C34 C35 C36 -68(12) .
C33 C34 C35A C36A -157(13) .
C34 C35A C36A C28A -39(20) 3_567
Sn10 C37 C38 C39 -173(4) .
C37 C38 C39 C40 -62(8) .
Sn11 C41 C42 C43 177(3) .
C41 C42 C43 C44 -180(5) .
Sn12 C45 C46 C47 -168(5) .
C45 C46 C47 C48 172(8) .
Sn13 C49 C50 C51 -177(7) .
C49 C50 C51 C52 -168(9) .
